data_4003355
loop_
_publ_author_name
'Chen, Mansheng'
'Chen, Shoushun'
'Chen, Wei'
'Lucier, Bryan E. G.'
'Zhang, Yue'
'Zheng, Anmin'
'Huang, Yining'

_publ_section_title
;
 Analyzing Gas Adsorption in an Amide-Functionalized Metal Organic
 Framework: Are the Carbonyl or Amine Groups Responsible?
;
_journal_issue 11
_journal_name_full 'Chemistry of Materials'
_journal_page_first 3613
_journal_paper_doi 10.1021/acs.chemmater.8b00681
_journal_volume 30
_journal_year 2018
_chemical_formula_sum 'C14 H8 Cu N2 O5'
_chemical_formula_weight 347.76
_space_group_IT_number 14
_space_group_name_Hall '-P 2yn'
_space_group_name_H-M_alt 'P 1 21/n 1'
_atom_sites_solution_hydrogens geom
_atom_sites_solution_primary direct
_atom_sites_solution_secondary difmap
_audit_creation_method SHELXL-97
_cell_angle_alpha 90.00
_cell_angle_beta 103.218(5)
_cell_angle_gamma 90.00
_cell_formula_units_Z 4
_cell_length_a 8.1456(13)
_cell_length_b 10.5280(16)
_cell_length_c 17.657(3)
_cell_measurement_temperature 110(2)
_cell_volume 1474.1(4)
_computing_structure_refinement 'SHELXL-97 (Sheldrick, 1997)'
_computing_structure_solution 'SHELXS-97 (Sheldrick, 1990)'
_diffrn_ambient_temperature 110(2)
_diffrn_measured_fraction_theta_full 0.984
_diffrn_measured_fraction_theta_max 0.984
_diffrn_radiation_monochromator graphite
_diffrn_radiation_source 'fine-focus sealed tube'
_diffrn_radiation_type CuK\a
_diffrn_radiation_wavelength 1.54178
_diffrn_reflns_av_R_equivalents 0.0278
_diffrn_reflns_av_sigmaI/netI 0.0138
_diffrn_reflns_limit_h_max 9
_diffrn_reflns_limit_h_min -9
_diffrn_reflns_limit_k_max 12
_diffrn_reflns_limit_k_min -12
_diffrn_reflns_limit_l_max 15
_diffrn_reflns_limit_l_min -20
_diffrn_reflns_number 21323
_diffrn_reflns_theta_full 66.25
_diffrn_reflns_theta_max 66.25
_diffrn_reflns_theta_min 4.93
_exptl_absorpt_coefficient_mu 2.334
_exptl_absorpt_correction_T_max 0.6815
_exptl_absorpt_correction_T_min 0.3980
_exptl_crystal_density_diffrn 1.567
_exptl_crystal_density_method 'not measured'
_exptl_crystal_F_000 700
_exptl_crystal_size_max 0.48
_exptl_crystal_size_mid 0.41
_exptl_crystal_size_min 0.18
_refine_diff_density_max 0.718
_refine_diff_density_min -0.444
_refine_diff_density_rms 0.090
_refine_ls_extinction_method none
_refine_ls_goodness_of_fit_ref 1.091
_refine_ls_hydrogen_treatment mixed
_refine_ls_matrix_type full
_refine_ls_number_parameters 199
_refine_ls_number_reflns 2539
_refine_ls_number_restraints 0
_refine_ls_restrained_S_all 1.091
_refine_ls_R_factor_all 0.0366
_refine_ls_R_factor_gt 0.0363
_refine_ls_shift/su_max 0.000
_refine_ls_shift/su_mean 0.000
_refine_ls_structure_factor_coef Fsqd
_refine_ls_weighting_details 'calc w=1/[\s^2^(Fo^2^)+(0.0467P)^2^+3.5488P] where P=(Fo^2^+2Fc^2^)/3'
_refine_ls_weighting_scheme calc
_refine_ls_wR_factor_gt 0.1005
_refine_ls_wR_factor_ref 0.1008
_reflns_number_gt 2514
_reflns_number_total 2539
_reflns_threshold_expression >2sigma(I)
_cod_data_source_file cm8b00681_si_002.cif
_cod_data_source_block n18015_0m
_cod_database_code 4003355

loop_
_symmetry_equiv_pos_as_xyz
'x, y, z'
'-x+1/2, y+1/2, -z+1/2'
'-x, -y, -z'
'x-1/2, -y-1/2, z-1/2'

loop_
_atom_site_label
_atom_site_type_symbol
_atom_site_fract_x
_atom_site_fract_y
_atom_site_fract_z
_atom_site_U_iso_or_equiv
_atom_site_adp_type
_atom_site_occupancy
_atom_site_symmetry_multiplicity
_atom_site_calc_flag
_atom_site_refinement_flags
Cu1 Cu 0.17872(5) 0.44820(4) 0.06759(2) 0.01289(15) Uani 1 1 d .
C1 C 0.3132(3) 0.3741(2) 0.21564(15) 0.0137(5) Uani 1 1 d .
C2 C 0.3296(3) 0.3823(2) 0.30195(15) 0.0130(5) Uani 1 1 d .
C3 C 0.2552(3) 0.4833(3) 0.33292(15) 0.0133(5) Uani 1 1 d .
H3 H 0.1971 0.5473 0.2993 0.016 Uiso 1 1 calc R
C4 C 0.2651(3) 0.4914(2) 0.41244(15) 0.0121(5) Uani 1 1 d .
C5 C 0.3531(3) 0.3983(2) 0.46235(15) 0.0122(5) Uani 1 1 d .
H5 H 0.3625 0.4032 0.5169 0.015 Uiso 1 1 calc R
C6 C 0.4267(3) 0.2981(2) 0.43031(15) 0.0119(5) Uani 1 1 d .
C7 C 0.4158(3) 0.2884(2) 0.35066(15) 0.0127(5) Uani 1 1 d .
H7 H 0.4663 0.2191 0.3300 0.015 Uiso 1 1 calc R
C8 C 0.5172(3) 0.1992(2) 0.48357(14) 0.0117(5) Uani 1 1 d .
C9 C 0.1450(3) 0.6073(3) 0.50881(15) 0.0133(5) Uani 1 1 d .
C10 C 0.0428(3) 0.7232(2) 0.51884(15) 0.0143(5) Uani 1 1 d .
C11 C -0.0622(3) 0.7881(3) 0.45811(15) 0.0148(5) Uani 1 1 d .
H11 H -0.0661 0.7653 0.4057 0.018 Uiso 1 1 calc R
C12 C -0.1609(3) 0.8861(3) 0.47488(15) 0.0147(5) Uani 1 1 d .
H12 H -0.2319 0.9304 0.4330 0.018 Uiso 1 1 calc R
C13 C -0.0576(3) 0.8592(3) 0.60704(15) 0.0165(6) Uani 1 1 d .
H13 H -0.0557 0.8841 0.6589 0.020 Uiso 1 1 calc R
C14 C 0.0450(3) 0.7611(3) 0.59472(16) 0.0167(6) Uani 1 1 d .
H14 H 0.1167 0.7195 0.6376 0.020 Uiso 1 1 calc R
N1 N 0.1846(3) 0.5957(2) 0.43888(12) 0.0125(5) Uani 1 1 d .
H1 H 0.1575 0.6598 0.4065 0.015 Uiso 1 1 calc R
N2 N -0.1605(3) 0.9211(2) 0.54792(13) 0.0134(5) Uani 1 1 d .
O1 O 0.2273(2) 0.46528(18) 0.17677(10) 0.0164(4) Uani 1 1 d .
O2 O 0.3790(2) 0.28603(18) 0.18689(10) 0.0167(4) Uani 1 1 d .
O3 O 0.5793(2) 0.10127(18) 0.45700(10) 0.0155(4) Uani 1 1 d .
O4 O 0.5344(2) 0.20759(17) 0.55630(10) 0.0143(4) Uani 1 1 d .
O5 O 0.1837(2) 0.53117(19) 0.56216(10) 0.0179(4) Uani 1 1 d .

loop_
_atom_site_aniso_label
_atom_site_aniso_U_11
_atom_site_aniso_U_22
_atom_site_aniso_U_33
_atom_site_aniso_U_23
_atom_site_aniso_U_13
_atom_site_aniso_U_12
Cu1 0.0182(2) 0.0121(2) 0.0080(2) -0.00005(14) 0.00230(16) -0.00267(15)
C1 0.0156(12) 0.0138(13) 0.0118(13) -0.0002(11) 0.0033(10) -0.0048(11)
C2 0.0153(12) 0.0141(13) 0.0100(12) 0.0001(10) 0.0038(10) -0.0030(10)
C3 0.0149(13) 0.0109(12) 0.0136(13) 0.0017(10) 0.0023(10) 0.0002(10)
C4 0.0143(12) 0.0099(12) 0.0124(12) 0.0003(10) 0.0041(10) -0.0005(10)
C5 0.0149(12) 0.0123(12) 0.0096(12) 0.0008(10) 0.0033(10) -0.0018(10)
C6 0.0132(12) 0.0112(12) 0.0108(12) 0.0005(10) 0.0013(10) -0.0016(10)
C7 0.0149(12) 0.0113(12) 0.0122(12) -0.0013(10) 0.0039(10) -0.0012(10)
C8 0.0116(12) 0.0123(13) 0.0111(12) 0.0003(10) 0.0025(10) -0.0017(10)
C9 0.0132(12) 0.0136(13) 0.0131(13) 0.0001(11) 0.0033(10) -0.0008(10)
C10 0.0169(13) 0.0117(13) 0.0157(13) 0.0002(10) 0.0068(10) -0.0017(10)
C11 0.0187(13) 0.0155(13) 0.0116(12) -0.0007(10) 0.0064(10) -0.0010(11)
C12 0.0163(13) 0.0151(13) 0.0127(13) 0.0025(10) 0.0036(10) -0.0007(11)
C13 0.0204(13) 0.0176(14) 0.0117(13) -0.0021(11) 0.0037(11) 0.0011(11)
C14 0.0208(13) 0.0159(13) 0.0123(13) 0.0010(11) 0.0016(10) 0.0019(11)
N1 0.0169(11) 0.0101(10) 0.0115(11) 0.0021(9) 0.0049(9) 0.0031(9)
N2 0.0153(11) 0.0123(11) 0.0133(11) 0.0006(9) 0.0045(9) -0.0003(9)
O1 0.0237(10) 0.0143(9) 0.0099(9) 0.0021(7) 0.0013(8) 0.0009(8)
O2 0.0222(10) 0.0183(10) 0.0107(9) -0.0022(8) 0.0055(8) 0.0010(8)
O3 0.0221(10) 0.0140(9) 0.0102(9) 0.0003(7) 0.0035(7) 0.0061(8)
O4 0.0194(9) 0.0138(9) 0.0091(9) 0.0006(7) 0.0021(7) 0.0029(7)
O5 0.0251(11) 0.0162(10) 0.0135(10) 0.0037(8) 0.0066(8) 0.0051(8)

loop_
_atom_type_symbol
_atom_type_description
_atom_type_scat_dispersion_real
_atom_type_scat_dispersion_imag
_atom_type_scat_source
C C 0.0181 0.0091 'International Tables Vol C Tables 4.2.6.8 and 6.1.1.4'
H H 0.0000 0.0000 'International Tables Vol C Tables 4.2.6.8 and 6.1.1.4'
N N 0.0311 0.0180 'International Tables Vol C Tables 4.2.6.8 and 6.1.1.4'
O O 0.0492 0.0322 'International Tables Vol C Tables 4.2.6.8 and 6.1.1.4'
Cu Cu -1.9646 0.5888 'International Tables Vol C Tables 4.2.6.8 and 6.1.1.4'

loop_
_geom_angle_atom_site_label_1
_geom_angle_atom_site_label_2
_geom_angle_atom_site_label_3
_geom_angle
_geom_angle_site_symmetry_1
_geom_angle_site_symmetry_3
O1 Cu1 N2 96.90(9) . 4_675
O1 Cu1 O4 99.28(8) . 4_565
N2 Cu1 O4 161.27(8) 4_675 4_565
O1 Cu1 O3 164.65(8) . 4_565
N2 Cu1 O3 98.36(8) 4_675 4_565
O4 Cu1 O3 65.96(7) 4_565 4_565
O1 Cu1 C8 132.01(9) . 4_565
N2 Cu1 C8 130.43(9) 4_675 4_565
O4 Cu1 C8 32.73(8) 4_565 4_565
O3 Cu1 C8 33.33(8) 4_565 4_565
O2 C1 O1 125.0(2) . .
O2 C1 C2 120.9(2) . .
O1 C1 C2 114.1(2) . .
C7 C2 C3 120.2(2) . .
C7 C2 C1 120.1(2) . .
C3 C2 C1 119.7(2) . .
C4 C3 C2 120.8(2) . .
C4 C3 H3 119.6 . .
C2 C3 H3 119.6 . .
C3 C4 C5 119.7(2) . .
C3 C4 N1 117.2(2) . .
C5 C4 N1 123.1(2) . .
C6 C5 C4 118.6(2) . .
C6 C5 H5 120.7 . .
C4 C5 H5 120.7 . .
C7 C6 C5 122.1(2) . .
C7 C6 C8 119.8(2) . .
C5 C6 C8 118.1(2) . .
C2 C7 C6 118.6(2) . .
C2 C7 H7 120.7 . .
C6 C7 H7 120.7 . .
O4 C8 O3 117.8(2) . .
O4 C8 C6 121.3(2) . .
O3 C8 C6 120.9(2) . .
O4 C8 Cu1 58.98(13) . 4_666
O3 C8 Cu1 59.09(13) . 4_666
C6 C8 Cu1 175.65(18) . 4_666
O5 C9 N1 124.9(2) . .
O5 C9 C10 119.4(2) . .
N1 C9 C10 115.7(2) . .
C11 C10 C14 118.2(2) . .
C11 C10 C9 124.4(2) . .
C14 C10 C9 117.2(2) . .
C12 C11 C10 119.2(2) . .
C12 C11 H11 120.4 . .
C10 C11 H11 120.4 . .
N2 C12 C11 122.6(2) . .
N2 C12 H12 118.7 . .
C11 C12 H12 118.7 . .
N2 C13 C14 122.2(2) . .
N2 C13 H13 118.9 . .
C14 C13 H13 118.9 . .
C13 C14 C10 119.4(2) . .
C13 C14 H14 120.3 . .
C10 C14 H14 120.3 . .
C9 N1 C4 126.7(2) . .
C9 N1 H1 116.6 . .
C4 N1 H1 116.6 . .
C12 N2 C13 118.4(2) . .
C12 N2 Cu1 120.17(18) . 4_576
C13 N2 Cu1 121.22(18) . 4_576
C1 O1 Cu1 115.75(17) . .
C8 O3 Cu1 87.58(14) . 4_666
C8 O4 Cu1 88.30(15) . 4_666

loop_
_geom_bond_atom_site_label_1
_geom_bond_atom_site_label_2
_geom_bond_distance
_geom_bond_site_symmetry_2
Cu1 O1 1.8858(19) .
Cu1 N2 1.984(2) 4_675
Cu1 O4 2.0011(18) 4_565
Cu1 O3 2.0043(18) 4_565
Cu1 C8 2.334(3) 4_565
C1 O2 1.236(3) .
C1 O1 1.290(3) .
C1 C2 1.502(4) .
C2 C7 1.391(4) .
C2 C3 1.396(4) .
C3 C4 1.390(4) .
C3 H3 0.9500 .
C4 C5 1.401(4) .
C4 N1 1.412(3) .
C5 C6 1.395(4) .
C5 H5 0.9500 .
C6 C7 1.393(4) .
C6 C8 1.482(4) .
C7 H7 0.9500 .
C8 O4 1.263(3) .
C8 O3 1.284(3) .
C8 Cu1 2.334(3) 4_666
C9 O5 1.222(3) .
C9 N1 1.351(3) .
C9 C10 1.511(4) .
C10 C11 1.388(4) .
C10 C14 1.394(4) .
C11 C12 1.381(4) .
C11 H11 0.9500 .
C12 N2 1.341(4) .
C12 H12 0.9500 .
C13 N2 1.348(4) .
C13 C14 1.377(4) .
C13 H13 0.9500 .
C14 H14 0.9500 .
N1 H1 0.8800 .
N2 Cu1 1.984(2) 4_576
O3 Cu1 2.0043(18) 4_666
O4 Cu1 2.0011(18) 4_666

loop_
_geom_torsion_atom_site_label_1
_geom_torsion_atom_site_label_2
_geom_torsion_atom_site_label_3
_geom_torsion_atom_site_label_4
_geom_torsion
_geom_torsion_site_symmetry_1
_geom_torsion_site_symmetry_4
O2 C1 C2 C7 -1.7(4) . .
O1 C1 C2 C7 178.5(2) . .
O2 C1 C2 C3 179.5(2) . .
O1 C1 C2 C3 -0.3(3) . .
C7 C2 C3 C4 -0.4(4) . .
C1 C2 C3 C4 178.4(2) . .
C2 C3 C4 C5 1.1(4) . .
C2 C3 C4 N1 -179.2(2) . .
C3 C4 C5 C6 -1.0(4) . .
N1 C4 C5 C6 179.3(2) . .
C4 C5 C6 C7 0.3(4) . .
C4 C5 C6 C8 -179.1(2) . .
C3 C2 C7 C6 -0.3(4) . .
C1 C2 C7 C6 -179.2(2) . .
C5 C6 C7 C2 0.4(4) . .
C8 C6 C7 C2 179.7(2) . .
C7 C6 C8 O4 177.5(2) . .
C5 C6 C8 O4 -3.2(4) . .
C7 C6 C8 O3 -3.3(4) . .
C5 C6 C8 O3 176.1(2) . .
C7 C6 C8 Cu1 85(3) . 4_666
C5 C6 C8 Cu1 -96(3) . 4_666
O5 C9 C10 C11 -153.8(3) . .
N1 C9 C10 C11 25.2(4) . .
O5 C9 C10 C14 21.1(4) . .
N1 C9 C10 C14 -159.9(2) . .
C14 C10 C11 C12 -0.6(4) . .
C9 C10 C11 C12 174.3(2) . .
C10 C11 C12 N2 -0.4(4) . .
N2 C13 C14 C10 -0.3(4) . .
C11 C10 C14 C13 0.9(4) . .
C9 C10 C14 C13 -174.3(2) . .
O5 C9 N1 C4 5.1(4) . .
C10 C9 N1 C4 -173.8(2) . .
C3 C4 N1 C9 163.7(2) . .
C5 C4 N1 C9 -16.7(4) . .
C11 C12 N2 C13 1.0(4) . .
C11 C12 N2 Cu1 -174.3(2) . 4_576
C14 C13 N2 C12 -0.7(4) . .
C14 C13 N2 Cu1 174.6(2) . 4_576
O2 C1 O1 Cu1 8.0(3) . .
C2 C1 O1 Cu1 -172.26(16) . .
N2 Cu1 O1 C1 -106.75(19) 4_675 .
O4 Cu1 O1 C1 63.80(19) 4_565 .
O3 Cu1 O1 C1 79.2(4) 4_565 .
C8 Cu1 O1 C1 64.4(2) 4_565 .
O4 C8 O3 Cu1 -5.8(2) . 4_666
C6 C8 O3 Cu1 174.9(2) . 4_666
O3 C8 O4 Cu1 5.8(2) . 4_666
C6 C8 O4 Cu1 -174.9(2) . 4_666
